data_4077928
loop_
_publ_author_name
'Hill, Anthony F.'
'Sharma, Manab'
'Willis, Anthony C.'

_publ_section_title
;
 Heterodinuclear Bridging Carbido and Phosphoniocarbyne Complexes
;
_journal_issue 7
_journal_name_full Organometallics
_journal_page_first 2538
_journal_paper_doi 10.1021/om201057c
_journal_volume 31
_journal_year 2012
_chemical_compound_source local
_chemical_formula_moiety 'C30 H52 B Cl N6 Ni O2 P2 W'
_chemical_formula_sum 'C30 H52 B Cl N6 Ni O2 P2 W'
_chemical_formula_weight 879.55
_space_group_IT_number 15
_symmetry_cell_setting monoclinic
_symmetry_space_group_name_Hall '-C 2yc'
_symmetry_space_group_name_H-M 'C 1 2/c 1'
_atom_sites_solution_hydrogens difmap
_atom_sites_solution_primary direct
_audit_creation_date 11-09-01
_audit_creation_method CRYSTALS_ver_14.23
_audit_update_record
;
2011-09-07 - Report on C30 H52 B1 Cl1 N6 Ni1 O2 P2 W1
                 by Manab Sharma
2011-09-07 - passes checkcif successfully
;
_cell_angle_alpha 90
_cell_angle_beta 104.0118(7)
_cell_angle_gamma 90
_cell_formula_units_Z 8
_cell_length_a 33.8516(4)
_cell_length_b 13.9440(2)
_cell_length_c 16.3341(2)
_cell_measurement_reflns_used 62503
_cell_measurement_temperature 200
_cell_measurement_theta_max 30
_cell_measurement_theta_min 2.55
_cell_volume 7480.72(17)
_computing_cell_refinement 'DENZO/SCALEPACK (Otwinowski & Minor, 1997)'
_computing_data_collection 'COLLECT (Nonius, 2001).'
_computing_data_reduction 'DENZO/SCALEPACK (Otwinowski & Minor, 1997)'
_computing_molecular_graphics 'ORTEP-III (Farrugia, 1997)'
_computing_publication_material 'CRYSTALS (Betteridge et al., 2003)'
_computing_structure_refinement 'CRYSTALS (Betteridge et al., 2003)'
_computing_structure_solution 'SIR92 (Altomare et al., 1994)'
_diffrn_ambient_temperature 200
_diffrn_measured_fraction_theta_full 0.999
_diffrn_measured_fraction_theta_max 0.999
_diffrn_measurement_device Area
_diffrn_measurement_device_type 'Nonius KappaCCD'
_diffrn_measurement_method ' \f and \w scans with CCD '
_diffrn_radiation_monochromator graphite
_diffrn_radiation_type 'Mo K\a'
_diffrn_radiation_wavelength 0.71073
_diffrn_reflns_av_R_equivalents 0.054
_diffrn_reflns_limit_h_max 47
_diffrn_reflns_limit_h_min -47
_diffrn_reflns_limit_k_max 19
_diffrn_reflns_limit_k_min -19
_diffrn_reflns_limit_l_max 21
_diffrn_reflns_limit_l_min -22
_diffrn_reflns_number 103490
_diffrn_reflns_theta_full 30.022
_diffrn_reflns_theta_max 30.022
_diffrn_reflns_theta_min 2.890
_diffrn_standards_number 0
_exptl_absorpt_coefficient_mu 3.768
_exptl_absorpt_correction_T_max 0.770
_exptl_absorpt_correction_T_min 0.623
_exptl_absorpt_correction_type integration
_exptl_absorpt_process_details
;
Gaussian integration (Coppens, 1970)
;
_exptl_crystal_colour 'dark brown'
_exptl_crystal_density_diffrn 1.562
_exptl_crystal_density_method 'not measured'
_exptl_crystal_description plate
_exptl_crystal_F_000 3552
_exptl_crystal_size_max 0.141
_exptl_crystal_size_mid 0.100
_exptl_crystal_size_min 0.076
_refine_diff_density_max 1.57
_refine_diff_density_min -1.29
_refine_ls_extinction_method None
_refine_ls_goodness_of_fit_ref 0.9767
_refine_ls_hydrogen_treatment constr
_refine_ls_matrix_type full
_refine_ls_number_parameters 397
_refine_ls_number_reflns 10929
_refine_ls_number_restraints 0
_refine_ls_R_factor_all 0.0410
_refine_ls_R_factor_gt 0.0293
_refine_ls_shift/su_max 0.0040673
_refine_ls_shift/su_mean 0.0002020
_refine_ls_structure_factor_coef Fsqd
_refine_ls_weighting_details
;
 Method= Modified Sheldrick 
 w=1/[\s^2^(F^2^) + ( 0.03P)^2^ +15.32P] 
 ,where P=(max(Fo^2^,0) + 2Fc^2^)/3 
;
_refine_ls_weighting_scheme calc
_refine_ls_wR_factor_all 0.0684
_refine_ls_wR_factor_gt 0.0636
_refine_ls_wR_factor_ref 0.0684
_reflns_limit_h_max 46
_reflns_limit_h_min -47
_reflns_limit_k_max 19
_reflns_limit_k_min 0
_reflns_limit_l_max 22
_reflns_limit_l_min 0
_reflns_number_gt 8987
_reflns_number_total 10929
_reflns_threshold_expression I>2.0\s(I)
_oxford_diffrn_Wilson_B_factor 1.88
_oxford_diffrn_Wilson_scale 43.66
_oxford_refine_ls_r_factor_ref 0.0410
_oxford_refine_ls_scale 0.084004(10)
_oxford_reflns_number_all 10929
_oxford_reflns_threshold_expression_ref I>-10.0\s(I)
_oxford_structure_analysis_title 'man052 At 11:10 on 1/ 9'
_cod_data_source_file om201057c_si_002.cif
_cod_data_source_block man052
_cod_depositor_comments
;
The following automatic conversions were performed:

'_symmetry_cell_setting' value 'Monoclinic' changed to 'monoclinic'
according to /home/saulius/struct/CIF-dictionaries/cif_core.dic
dictionary named 'cif_core.dic' version 2.4.1 from
2010-06-29.

'_atom_sites_solution_primary' value 'Direct' changed to
'direct' according to
/home/saulius/struct/CIF-dictionaries/cif_core.dic dictionary named
'cif_core.dic' version 2.4.1 from 2010-06-29.

Automatic conversion script
Id: cif_fix_values 1715 2011-07-08 13:25:40Z adriana 
;
_cod_original_sg_symbol_H-M 'C 1 2/c 1 '
_cod_database_code 4077928

loop_
_symmetry_equiv_pos_as_xyz
x,y,z
-x,-y,-z
x+1/2,y+1/2,z
-x+1/2,-y+1/2,-z
-x,y,-z+1/2
x,-y,z+1/2
-x+1/2,y+1/2,-z+1/2
x+1/2,-y+1/2,z+1/2

loop_
_atom_site_label
_atom_site_type_symbol
_atom_site_fract_x
_atom_site_fract_y
_atom_site_fract_z
_atom_site_U_iso_or_equiv
_atom_site_occupancy
_atom_site_adp_type
_atom_site_refinement_flags_posn
W1 W 0.385888(3) 0.314773(7) 0.448921(6) 0.0261 1.0000 Uani .
Ni2 Ni 0.350629(11) 0.14972(3) 0.42822(2) 0.0318 1.0000 Uani .
Cl1 Cl 0.29510(2) 0.05812(6) 0.36868(6) 0.0482 1.0000 Uani .
P1 P 0.37895(3) 0.01428(6) 0.49492(6) 0.0425 1.0000 Uani .
P2 P 0.29578(2) 0.29000(5) 0.28599(4) 0.0287 1.0000 Uani .
O61 O 0.38227(8) 0.20542(16) 0.61434(13) 0.0453 1.0000 Uani .
O71 O 0.45090(7) 0.16558(18) 0.42120(19) 0.0587 1.0000 Uani .
N1 N 0.40027(7) 0.41992(18) 0.35601(14) 0.0325 1.0000 Uani .
N2 N 0.40051(7) 0.51662(18) 0.37089(14) 0.0328 1.0000 Uani .
N3 N 0.35255(6) 0.43558(15) 0.49237(13) 0.0277 1.0000 Uani .
N4 N 0.36364(7) 0.52964(16) 0.48610(14) 0.0294 1.0000 Uani .
N5 N 0.43719(7) 0.40099(17) 0.53135(14) 0.0311 1.0000 Uani .
N6 N 0.43850(6) 0.49938(16) 0.52262(14) 0.0300 1.0000 Uani .
C1 C 0.33739(7) 0.26605(19) 0.37026(15) 0.0275 1.0000 Uani .
C10 C 0.42879(12) 0.0152(3) 0.5713(3) 0.0625 1.0000 Uani .
C11 C 0.44659(18) -0.0807(4) 0.6089(4) 0.1117 1.0000 Uani .
C12 C 0.34502(13) -0.0473(2) 0.5511(3) 0.0594 1.0000 Uani .
C13 C 0.32855(16) 0.0187(3) 0.6091(3) 0.0751 1.0000 Uani .
C14 C 0.38448(12) -0.0788(3) 0.4185(3) 0.0570 1.0000 Uani .
C15 C 0.41155(19) -0.0492(3) 0.3611(4) 0.0930 1.0000 Uani .
C20 C 0.29584(9) 0.4078(2) 0.23896(17) 0.0356 1.0000 Uani .
C21 C 0.29256(10) 0.4922(2) 0.2952(2) 0.0458 1.0000 Uani .
C22 C 0.24860(8) 0.2813(2) 0.3195(2) 0.0396 1.0000 Uani .
C23 C 0.20924(9) 0.3097(3) 0.2567(2) 0.0491 1.0000 Uani .
C24 C 0.29684(10) 0.2062(3) 0.20127(19) 0.0445 1.0000 Uani .
C25 C 0.26188(10) 0.2068(3) 0.12362(19) 0.0460 1.0000 Uani .
C30 C 0.40307(8) 0.4096(3) 0.27545(17) 0.0408 1.0000 Uani .
C31 C 0.40352(9) 0.5000(3) 0.23904(19) 0.0481 1.0000 Uani .
C32 C 0.40185(9) 0.5662(3) 0.30020(19) 0.0427 1.0000 Uani .
C33 C 0.40645(11) 0.3143(3) 0.2375(2) 0.0561 1.0000 Uani .
C34 C 0.40187(12) 0.6730(3) 0.2970(3) 0.0599 1.0000 Uani .
C40 C 0.31828(8) 0.4377(2) 0.52073(16) 0.0310 1.0000 Uani .
C41 C 0.30704(9) 0.5322(2) 0.52961(17) 0.0351 1.0000 Uani .
C42 C 0.33630(8) 0.5887(2) 0.50773(17) 0.0329 1.0000 Uani .
C43 C 0.29757(9) 0.3494(2) 0.5415(2) 0.0412 1.0000 Uani .
C44 C 0.33987(10) 0.6953(2) 0.5048(2) 0.0438 1.0000 Uani .
C50 C 0.46978(8) 0.3773(2) 0.59376(17) 0.0360 1.0000 Uani .
C51 C 0.49153(8) 0.4597(2) 0.62428(18) 0.0398 1.0000 Uani .
C52 C 0.47138(8) 0.5349(2) 0.57842(17) 0.0347 1.0000 Uani .
C53 C 0.47951(10) 0.2768(3) 0.6219(2) 0.0489 1.0000 Uani .
C54 C 0.48200(10) 0.6392(2) 0.5851(2) 0.0490 1.0000 Uani .
C60 C 0.38117(8) 0.2365(2) 0.54674(17) 0.0330 1.0000 Uani .
C70 C 0.42548(9) 0.2172(2) 0.4291(2) 0.0382 1.0000 Uani .
B1 B 0.40382(9) 0.5523(2) 0.4615(2) 0.0324 1.0000 Uani .
H11 H 0.4101 0.6282 0.4642 0.0243 1.0000 Uiso R
H101 H 0.4475 0.0439 0.5428 0.0747 1.0000 Uiso R
H102 H 0.4264 0.0561 0.6168 0.0750 1.0000 Uiso R
H111 H 0.4720 -0.0692 0.6488 0.1666 1.0000 Uiso R
H112 H 0.4510 -0.1211 0.5649 0.1670 1.0000 Uiso R
H113 H 0.4280 -0.1111 0.6368 0.1669 1.0000 Uiso R
H121 H 0.3597 -0.1001 0.5828 0.0716 1.0000 Uiso R
H122 H 0.3219 -0.0712 0.5092 0.0711 1.0000 Uiso R
H131 H 0.3510 0.0427 0.6521 0.1132 1.0000 Uiso R
H132 H 0.3102 -0.0168 0.6354 0.1129 1.0000 Uiso R
H133 H 0.3141 0.0710 0.5764 0.1130 1.0000 Uiso R
H141 H 0.3574 -0.0924 0.3840 0.0682 1.0000 Uiso R
H142 H 0.3957 -0.1348 0.4497 0.0678 1.0000 Uiso R
H151 H 0.4122 -0.0988 0.3205 0.1383 1.0000 Uiso R
H152 H 0.4388 -0.0390 0.3947 0.1389 1.0000 Uiso R
H153 H 0.4021 0.0097 0.3323 0.1387 1.0000 Uiso R
H201 H 0.3208 0.4128 0.2194 0.0437 1.0000 Uiso R
H202 H 0.2729 0.4098 0.1904 0.0428 1.0000 Uiso R
H211 H 0.3155 0.4939 0.3436 0.0687 1.0000 Uiso R
H212 H 0.2916 0.5503 0.2620 0.0691 1.0000 Uiso R
H213 H 0.2674 0.4877 0.3134 0.0691 1.0000 Uiso R
H221 H 0.2462 0.2164 0.3353 0.0470 1.0000 Uiso R
H222 H 0.2517 0.3203 0.3687 0.0474 1.0000 Uiso R
H231 H 0.1871 0.3100 0.2842 0.0736 1.0000 Uiso R
H232 H 0.2031 0.2646 0.2106 0.0741 1.0000 Uiso R
H233 H 0.2120 0.3725 0.2360 0.0742 1.0000 Uiso R
H241 H 0.3219 0.2204 0.1832 0.0536 1.0000 Uiso R
H242 H 0.2992 0.1428 0.2262 0.0538 1.0000 Uiso R
H251 H 0.2553 0.2716 0.1043 0.0690 1.0000 Uiso R
H252 H 0.2689 0.1696 0.0789 0.0687 1.0000 Uiso R
H253 H 0.2380 0.1782 0.1359 0.0688 1.0000 Uiso R
H311 H 0.4047 0.5133 0.1841 0.0580 1.0000 Uiso R
H331 H 0.4000 0.3189 0.1774 0.0841 1.0000 Uiso R
H332 H 0.4336 0.2891 0.2560 0.0844 1.0000 Uiso R
H333 H 0.3885 0.2693 0.2528 0.0841 1.0000 Uiso R
H341 H 0.4032 0.6932 0.2426 0.0900 1.0000 Uiso R
H342 H 0.4253 0.6965 0.3378 0.0900 1.0000 Uiso R
H343 H 0.3776 0.6981 0.3100 0.0902 1.0000 Uiso R
H411 H 0.2844 0.5531 0.5472 0.0422 1.0000 Uiso R
H431 H 0.2700 0.3649 0.5416 0.0621 1.0000 Uiso R
H432 H 0.3110 0.3276 0.5965 0.0619 1.0000 Uiso R
H433 H 0.2979 0.2988 0.5018 0.0617 1.0000 Uiso R
H441 H 0.3176 0.7243 0.5231 0.0660 1.0000 Uiso R
H442 H 0.3650 0.7166 0.5414 0.0660 1.0000 Uiso R
H443 H 0.3392 0.7163 0.4481 0.0660 1.0000 Uiso R
H511 H 0.5156 0.4631 0.6667 0.0483 1.0000 Uiso R
H531 H 0.5027 0.2751 0.6684 0.0729 1.0000 Uiso R
H532 H 0.4575 0.2476 0.6392 0.0729 1.0000 Uiso R
H533 H 0.4854 0.2393 0.5780 0.0729 1.0000 Uiso R
H541 H 0.5076 0.6484 0.6230 0.0734 1.0000 Uiso R
H542 H 0.4621 0.6747 0.6045 0.0733 1.0000 Uiso R
H543 H 0.4834 0.6646 0.5312 0.0737 1.0000 Uiso R

loop_
_atom_site_aniso_label
_atom_site_aniso_U_11
_atom_site_aniso_U_22
_atom_site_aniso_U_33
_atom_site_aniso_U_23
_atom_site_aniso_U_13
_atom_site_aniso_U_12
W1 0.02494(5) 0.02586(6) 0.02622(5) -0.00125(4) 0.00347(4) -0.00183(4)
Ni2 0.03226(17) 0.02545(17) 0.03484(18) -0.00128(14) 0.00275(14) -0.00173(14)
Cl1 0.0386(4) 0.0339(4) 0.0636(5) -0.0039(3) -0.0041(3) -0.0087(3)
P1 0.0487(5) 0.0257(4) 0.0504(5) 0.0015(3) 0.0066(4) 0.0016(3)
P2 0.0256(3) 0.0329(3) 0.0263(3) -0.0005(3) 0.0039(2) -0.0016(3)
O61 0.0631(15) 0.0374(12) 0.0328(11) 0.0025(9) 0.0067(10) -0.0053(10)
O71 0.0407(13) 0.0464(14) 0.092(2) -0.0107(13) 0.0210(13) 0.0073(10)
N1 0.0281(11) 0.0415(13) 0.0275(11) -0.0017(10) 0.0061(8) -0.0039(9)
N2 0.0280(11) 0.0392(13) 0.0313(11) 0.0068(10) 0.0074(9) -0.0030(9)
N3 0.0291(11) 0.0267(11) 0.0276(10) 0.0008(9) 0.0074(8) -0.0022(8)
N4 0.0321(11) 0.0265(11) 0.0290(11) -0.0006(9) 0.0062(9) -0.0011(9)
N5 0.0281(11) 0.0332(12) 0.0295(11) 0.0008(9) 0.0025(8) -0.0019(9)
N6 0.0257(10) 0.0332(12) 0.0299(11) -0.0018(9) 0.0045(8) -0.0064(9)
C1 0.0250(12) 0.0303(13) 0.0250(12) -0.0044(10) 0.0020(9) -0.0041(10)
C10 0.064(2) 0.044(2) 0.068(2) 0.0048(18) -0.0053(19) 0.0098(17)
C11 0.103(4) 0.063(3) 0.140(5) 0.033(3) -0.029(4) 0.023(3)
C12 0.079(3) 0.0294(16) 0.071(2) 0.0107(16) 0.019(2) -0.0030(17)
C13 0.105(4) 0.047(2) 0.089(3) 0.004(2) 0.052(3) -0.011(2)
C14 0.067(2) 0.0330(17) 0.071(2) -0.0080(17) 0.0178(19) 0.0006(16)
C15 0.142(5) 0.053(3) 0.101(4) -0.023(3) 0.062(4) -0.010(3)
C20 0.0328(14) 0.0399(16) 0.0320(13) 0.0081(12) 0.0036(11) -0.0021(12)
C21 0.0486(18) 0.0351(16) 0.0448(17) 0.0049(13) -0.0057(14) 0.0011(13)
C22 0.0313(14) 0.0460(17) 0.0433(16) 0.0090(14) 0.0128(12) 0.0022(12)
C23 0.0293(15) 0.065(2) 0.0515(19) -0.0018(16) 0.0064(13) 0.0005(14)
C24 0.0423(17) 0.0522(19) 0.0351(15) -0.0115(14) 0.0018(12) 0.0052(14)
C25 0.0409(17) 0.058(2) 0.0351(15) -0.0086(14) 0.0023(13) -0.0055(14)
C30 0.0285(13) 0.066(2) 0.0281(13) -0.0056(14) 0.0084(11) -0.0120(13)
C31 0.0320(15) 0.081(3) 0.0310(14) 0.0119(16) 0.0072(12) -0.0104(15)
C32 0.0289(14) 0.059(2) 0.0385(15) 0.0195(14) 0.0047(11) -0.0036(13)
C33 0.0491(19) 0.086(3) 0.0386(17) -0.0240(17) 0.0208(15) -0.0172(18)
C34 0.051(2) 0.060(2) 0.068(2) 0.0348(19) 0.0133(18) 0.0015(17)
C40 0.0301(13) 0.0389(15) 0.0249(12) -0.0006(11) 0.0084(10) -0.0006(11)
C41 0.0339(14) 0.0415(16) 0.0316(13) -0.0023(12) 0.0109(11) 0.0062(12)
C42 0.0360(14) 0.0310(14) 0.0289(13) -0.0056(11) 0.0023(10) 0.0048(11)
C43 0.0381(15) 0.0457(17) 0.0435(16) 0.0070(14) 0.0169(13) -0.0040(13)
C44 0.0459(17) 0.0332(16) 0.0477(18) -0.0055(13) 0.0028(14) 0.0055(13)
C50 0.0266(13) 0.0491(17) 0.0297(13) -0.0001(12) 0.0015(10) 0.0005(12)
C51 0.0245(13) 0.058(2) 0.0334(14) -0.0056(13) 0.0009(10) -0.0041(12)
C52 0.0248(12) 0.0463(17) 0.0335(14) -0.0109(12) 0.0079(10) -0.0084(11)
C53 0.0390(17) 0.051(2) 0.0489(18) 0.0112(16) -0.0038(14) 0.0009(15)
C54 0.0405(17) 0.0484(19) 0.057(2) -0.0148(16) 0.0101(14) -0.0167(15)
C60 0.0353(14) 0.0285(14) 0.0328(14) 0.0001(11) 0.0032(11) -0.0018(11)
C70 0.0336(14) 0.0316(14) 0.0483(17) -0.0056(13) 0.0078(12) 0.0006(12)
B1 0.0302(15) 0.0294(15) 0.0370(16) 0.0017(12) 0.0066(12) -0.0025(12)

loop_
_atom_type_symbol
_atom_type_scat_dispersion_real
_atom_type_scat_dispersion_imag
_atom_type_scat_Cromer_Mann_a1
_atom_type_scat_Cromer_Mann_b1
_atom_type_scat_Cromer_Mann_a2
_atom_type_scat_Cromer_Mann_b2
_atom_type_scat_Cromer_Mann_a3
_atom_type_scat_Cromer_Mann_b3
_atom_type_scat_Cromer_Mann_a4
_atom_type_scat_Cromer_Mann_b4
_atom_type_scat_Cromer_Mann_c
_atom_type_scat_source
C 0.0033 0.0016 2.3100 20.8439 1.0200 10.2075 1.5886 0.5687 0.8650 51.6512 0.2156 'International Tables Vol C 4.2.6.8 and 6.1.1.4'
H 0.0000 0.0000 0.4930 10.5109 0.3229 26.1257 0.1402 3.1424 0.0408 57.7998 0.0030 'International Tables Vol C 4.2.6.8 and 6.1.1.4'
B 0.0013 0.0007 2.0545 23.2185 1.3326 1.0210 1.0979 60.3498 0.7068 0.1403 -0.1932 'International Tables Vol C 4.2.6.8 and 6.1.1.4'
Cl 0.1484 0.1585 11.4604 0.0104 7.1964 1.1662 6.2556 18.5194 1.6455 47.7784 -9.5574 'International Tables Vol C 4.2.6.8 and 6.1.1.4'
N 0.0061 0.0033 12.2126 0.0057 3.1322 9.8933 2.0125 28.9975 1.1663 0.5826 -11.5290 'International Tables Vol C 4.2.6.8 and 6.1.1.4'
Ni 0.3393 1.1124 12.8376 3.8785 7.2920 0.2565 4.4438 12.1763 2.3800 66.3421 1.0341 'International Tables Vol C 4.2.6.8 and 6.1.1.4'
O 0.0106 0.0060 3.0485 13.2771 2.2868 5.7011 1.5463 0.3239 0.8670 32.9089 0.2508 'International Tables Vol C 4.2.6.8 and 6.1.1.4'
P 0.1023 0.0942 6.4345 1.9067 4.1791 27.1570 1.7800 0.5260 1.4908 68.1645 1.1149 'International Tables Vol C 4.2.6.8 and 6.1.1.4'
W -0.8490 6.8722 29.0818 1.7203 15.4300 9.2259 14.4327 0.3217 5.1198 57.0560 9.8875 'International Tables Vol C 4.2.6.8 and 6.1.1.4'

loop_
_exptl_crystal_face_index_h
_exptl_crystal_face_index_k
_exptl_crystal_face_index_l
_exptl_crystal_face_perp_dist
1 0 0 0.026
-1 0 0 0.050
0 1 0 0.050
0 -1 0 0.050
0 0 1 0.070
6 0 -5 0.071

loop_
_geom_angle_atom_site_label_1
_geom_angle_atom_site_label_2
_geom_angle_atom_site_label_3
_geom_angle
_geom_angle_publ_flag
Ni2 W1 N1 131.56(6) yes
Ni2 W1 N3 117.45(5) yes
N1 W1 N3 86.06(8) yes
Ni2 W1 N5 144.61(6) yes
N1 W1 N5 78.17(8) yes
N3 W1 N5 77.59(8) yes
Ni2 W1 C1 46.50(8) yes
N1 W1 C1 93.90(9) yes
N3 W1 C1 93.59(9) yes
N5 W1 C1 168.42(10) yes
Ni2 W1 C60 59.10(8) yes
N1 W1 C60 168.89(10) yes
N3 W1 C60 90.78(10) yes
N5 W1 C60 90.74(10) yes
C1 W1 C60 96.94(11) yes
Ni2 W1 C70 71.15(9) yes
N1 W1 C70 94.11(11) yes
N3 W1 C70 167.88(10) yes
N5 W1 C70 90.57(10) yes
C1 W1 C70 98.49(11) yes
C60 W1 C70 86.76(12) yes
W1 Ni2 Cl1 149.53(3) yes
W1 Ni2 P1 123.43(3) yes
Cl1 Ni2 P1 87.00(3) yes
W1 Ni2 C1 48.76(7) yes
Cl1 Ni2 C1 101.36(8) yes
P1 Ni2 C1 168.89(8) yes
W1 Ni2 C60 47.27(7) yes
Cl1 Ni2 C60 143.72(8) yes
P1 Ni2 C60 88.99(7) yes
C1 Ni2 C60 88.49(10) yes
W1 Ni2 C70 44.25(6) yes
Cl1 Ni2 C70 150.58(7) yes
P1 Ni2 C70 90.04(7) yes
C1 Ni2 C70 79.08(10) yes
C60 Ni2 C70 65.35(10) yes
Ni2 P1 C10 122.05(13) yes
Ni2 P1 C12 112.55(13) yes
C10 P1 C12 104.2(2) yes
Ni2 P1 C14 111.16(14) yes
C10 P1 C14 103.72(19) yes
C12 P1 C14 100.76(17) yes
C1 P2 C20 115.07(13) yes
C1 P2 C22 110.51(13) yes
C20 P2 C22 106.27(14) yes
C1 P2 C24 108.44(14) yes
C20 P2 C24 104.91(15) yes
C22 P2 C24 111.57(16) yes
W1 N1 N2 121.03(16) yes
W1 N1 C30 131.8(2) yes
N2 N1 C30 106.2(2) yes
N1 N2 C32 110.5(2) yes
N1 N2 B1 119.0(2) yes
C32 N2 B1 130.1(3) yes
W1 N3 N4 121.80(15) yes
W1 N3 C40 131.83(18) yes
N4 N3 C40 106.1(2) yes
N3 N4 C42 110.2(2) yes
N3 N4 B1 119.3(2) yes
C42 N4 B1 130.4(2) yes
W1 N5 N6 120.30(16) yes
W1 N5 C50 133.4(2) yes
N6 N5 C50 106.2(2) yes
N5 N6 C52 109.6(2) yes
N5 N6 B1 120.4(2) yes
C52 N6 B1 129.7(2) yes
P2 C1 W1 147.56(16) yes
P2 C1 Ni2 127.68(14) yes
W1 C1 Ni2 84.74(10) yes
P1 C10 C11 118.2(3) yes
P1 C10 H101 106.2 no
C11 C10 H101 108.5 no
P1 C10 H102 107.1 no
C11 C10 H102 108.0 no
H101 C10 H102 108.5 no
C10 C11 H111 109.1 no
C10 C11 H112 109.3 no
H111 C11 H112 109.5 no
C10 C11 H113 109.7 no
H111 C11 H113 109.5 no
H112 C11 H113 109.7 no
P1 C12 C13 113.2(3) yes
P1 C12 H121 108.6 no
C13 C12 H121 110.3 no
P1 C12 H122 107.6 no
C13 C12 H122 107.2 no
H121 C12 H122 109.9 no
C12 C13 H131 108.8 no
C12 C13 H132 109.7 no
H131 C13 H132 109.3 no
C12 C13 H133 109.1 no
H131 C13 H133 110.3 no
H132 C13 H133 109.7 no
P1 C14 C15 113.8(3) yes
P1 C14 H141 107.2 no
C15 C14 H141 108.7 no
P1 C14 H142 107.9 no
C15 C14 H142 109.1 no
H141 C14 H142 110.2 no
C14 C15 H151 110.4 no
C14 C15 H152 109.1 no
H151 C15 H152 108.6 no
C14 C15 H153 110.8 no
H151 C15 H153 109.7 no
H152 C15 H153 108.1 no
P2 C20 C21 116.1(2) yes
P2 C20 H201 107.1 no
C21 C20 H201 109.8 no
P2 C20 H202 106.9 no
C21 C20 H202 108.3 no
H201 C20 H202 108.4 no
C20 C21 H211 110.7 no
C20 C21 H212 107.9 no
H211 C21 H212 110.4 no
C20 C21 H213 109.6 no
H211 C21 H213 110.0 no
H212 C21 H213 108.2 no
P2 C22 C23 118.0(2) yes
P2 C22 H221 106.5 no
C23 C22 H221 108.2 no
P2 C22 H222 107.0 no
C23 C22 H222 108.4 no
H221 C22 H222 108.3 no
C22 C23 H231 109.8 no
C22 C23 H232 110.2 no
H231 C23 H232 108.8 no
C22 C23 H233 109.4 no
H231 C23 H233 108.5 no
H232 C23 H233 110.1 no
P2 C24 C25 118.7(2) yes
P2 C24 H241 106.1 no
C25 C24 H241 107.7 no
P2 C24 H242 106.4 no
C25 C24 H242 109.0 no
H241 C24 H242 108.7 no
C24 C25 H251 110.6 no
C24 C25 H252 110.1 no
H251 C25 H252 109.4 no
C24 C25 H253 110.4 no
H251 C25 H253 108.4 no
H252 C25 H253 107.8 no
N1 C30 C31 109.2(3) yes
N1 C30 C33 122.3(3) yes
C31 C30 C33 128.4(3) yes
C30 C31 C32 106.9(3) yes
C30 C31 H311 126.9 no
C32 C31 H311 126.2 no
C31 C32 N2 107.0(3) yes
C31 C32 C34 130.3(3) yes
N2 C32 C34 122.7(3) yes
C30 C33 H331 110.4 no
C30 C33 H332 111.2 no
H331 C33 H332 108.2 no
C30 C33 H333 111.3 no
H331 C33 H333 108.2 no
H332 C33 H333 107.5 no
C32 C34 H341 109.4 no
C32 C34 H342 108.9 no
H341 C34 H342 109.5 no
C32 C34 H343 110.3 no
H341 C34 H343 109.6 no
H342 C34 H343 109.1 no
N3 C40 C41 109.7(2) yes
N3 C40 C43 123.3(3) yes
C41 C40 C43 127.0(2) yes
C40 C41 C42 106.4(2) yes
C40 C41 H411 126.7 no
C42 C41 H411 126.9 no
C41 C42 N4 107.5(2) yes
C41 C42 C44 130.3(3) yes
N4 C42 C44 122.2(3) yes
C40 C43 H431 109.0 no
C40 C43 H432 109.4 no
H431 C43 H432 108.3 no
C40 C43 H433 111.6 no
H431 C43 H433 109.8 no
H432 C43 H433 108.7 no
C42 C44 H441 109.4 no
C42 C44 H442 110.7 no
H441 C44 H442 108.5 no
C42 C44 H443 110.4 no
H441 C44 H443 109.4 no
H442 C44 H443 108.4 no
N5 C50 C51 109.5(3) yes
N5 C50 C53 122.9(3) yes
C51 C50 C53 127.6(3) yes
C50 C51 C52 106.6(2) yes
C50 C51 H511 126.8 no
C52 C51 H511 126.6 no
C51 C52 N6 108.0(3) yes
C51 C52 C54 128.7(3) yes
N6 C52 C54 123.3(3) yes
C50 C53 H531 110.4 no
C50 C53 H532 111.4 no
H531 C53 H532 107.7 no
C50 C53 H533 111.0 no
H531 C53 H533 108.0 no
H532 C53 H533 108.2 no
C52 C54 H541 110.2 no
C52 C54 H542 110.7 no
H541 C54 H542 108.8 no
C52 C54 H543 110.8 no
H541 C54 H543 108.0 no
H542 C54 H543 108.2 no
Ni2 C60 W1 73.63(9) yes
Ni2 C60 O61 120.0(2) yes
W1 C60 O61 166.4(2) yes
W1 C70 Ni2 64.60(8) yes
W1 C70 O71 174.4(3) yes
Ni2 C70 O71 120.4(2) yes
N4 B1 N2 108.7(2) yes
N4 B1 N6 108.4(2) yes
N2 B1 N6 109.6(2) yes
N4 B1 H11 111.6 no
N2 B1 H11 109.0 no
N6 B1 H11 109.5 no

loop_
_geom_bond_atom_site_label_1
_geom_bond_atom_site_label_2
_geom_bond_distance
_geom_bond_publ_flag
W1 Ni2 2.5770(4) yes
W1 N1 2.247(2) yes
W1 N3 2.237(2) yes
W1 N5 2.268(2) yes
W1 C1 1.946(2) yes
W1 C60 1.973(3) yes
W1 C70 1.991(3) yes
Ni2 Cl1 2.2858(8) yes
Ni2 P1 2.2730(9) yes
Ni2 C1 1.877(3) yes
Ni2 C60 2.305(3) yes
Ni2 C70 2.700(3) yes
P1 C10 1.839(4) yes
P1 C12 1.846(4) yes
P1 C14 1.841(4) yes
P2 C1 1.747(2) yes
P2 C20 1.813(3) yes
P2 C22 1.813(3) yes
P2 C24 1.818(3) yes
O61 C60 1.179(3) yes
O71 C70 1.153(4) yes
N1 N2 1.370(3) yes
N1 C30 1.350(3) yes
N2 C32 1.356(4) yes
N2 B1 1.539(4) yes
N3 N4 1.375(3) yes
N3 C40 1.349(3) yes
N4 C42 1.348(3) yes
N4 B1 1.542(4) yes
N5 N6 1.381(3) yes
N5 C50 1.349(3) yes
N6 C52 1.350(3) yes
N6 B1 1.534(4) yes
C10 C11 1.533(5) yes
C10 H101 0.960 no
C10 H102 0.957 no
C11 H111 0.959 no
C11 H112 0.952 no
C11 H113 0.960 no
C12 C13 1.520(6) yes
C12 H121 0.966 no
C12 H122 0.965 no
C13 H131 0.961 no
C13 H132 0.971 no
C13 H133 0.965 no
C14 C15 1.518(6) yes
C14 H141 0.970 no
C14 H142 0.960 no
C15 H151 0.962 no
C15 H152 0.964 no
C15 H153 0.963 no
C20 C21 1.514(4) yes
C20 H201 0.975 no
C20 H202 0.967 no
C21 H211 0.964 no
C21 H212 0.971 no
C21 H213 0.970 no
C22 C23 1.524(4) yes
C22 H221 0.949 no
C22 H222 0.955 no
C23 H231 0.962 no
C23 H232 0.964 no
C23 H233 0.953 no
C24 C25 1.511(4) yes
C24 H241 0.982 no
C24 H242 0.969 no
C25 H251 0.965 no
C25 H252 0.972 no
C25 H253 0.964 no
C30 C31 1.396(5) yes
C30 C33 1.482(5) yes
C31 C32 1.371(5) yes
C31 H311 0.927 no
C32 C34 1.490(5) yes
C33 H331 0.954 no
C33 H332 0.960 no
C33 H333 0.950 no
C34 H341 0.943 no
C34 H342 0.960 no
C34 H343 0.962 no
C40 C41 1.389(4) yes
C40 C43 1.496(4) yes
C41 C42 1.379(4) yes
C41 H411 0.930 no
C42 C44 1.494(4) yes
C43 H431 0.958 no
C43 H432 0.954 no
C43 H433 0.960 no
C44 H441 0.963 no
C44 H442 0.960 no
C44 H443 0.966 no
C50 C51 1.390(4) yes
C50 C53 1.488(5) yes
C51 C52 1.370(4) yes
C51 H511 0.933 no
C52 C54 1.497(4) yes
C53 H531 0.950 no
C53 H532 0.949 no
C53 H533 0.947 no
C54 H541 0.945 no
C54 H542 0.950 no
C54 H543 0.960 no
B1 H11 1.077 no
